data_7714329
loop_
_publ_author_name
'Jung, Mi Hee'

_publ_section_title
;
 Diammonium Spacer-Induced Stable Zigzag Type 2D Dion-Jacobson
 Lead/Tin-Based Perovskite Solar Cells
;
_journal_name_full 'Dalton Transactions'
_journal_paper_doi 10.1039/D3DT02041J
_journal_year 2023
_chemical_formula_sum 'C6 H10 I4 N2 Pb0.5 Sn0.5'
_chemical_formula_weight 780.70
_space_group_crystal_system monoclinic
_space_group_IT_number 11
_space_group_name_Hall '-P 2yb'
_space_group_name_H-M_alt 'P 1 21/m 1'
_atom_sites_solution_hydrogens mixed
_audit_creation_method SHELXL-2017/1
_audit_update_record
;
2022-07-27 deposited with the CCDC.	2023-10-28 downloaded from the CCDC.
;
_cell_angle_alpha 90
_cell_angle_beta 90.00(3)
_cell_angle_gamma 90
_cell_formula_units_Z 8
_cell_length_a 9.4920(19)
_cell_length_b 12.889(3)
_cell_length_c 25.031(5)
_cell_measurement_reflns_used 63508
_cell_measurement_temperature 293(2)
_cell_measurement_theta_max 33.749
_cell_measurement_theta_min 0.401
_cell_volume 3062.4(11)
_computing_cell_refinement 'HKL3000sm (Otwinowski & Minor, 1997)'
_computing_data_collection 'PAL BL2D-SMDC Program (Shin et. al, 2016)'
_computing_data_reduction 'HKL3000sm (Otwinowski & Minor, 1997)'
_computing_structure_refinement 'SHELXL-2017/1 (Sheldrick, 2017)'
_computing_structure_solution 'SHELXT 2018/2 (Sheldrick, 2018)'
_diffrn_ambient_temperature 293(2)
_diffrn_measured_fraction_theta_full 0.994
_diffrn_measured_fraction_theta_max 0.835
_diffrn_measurement_device_type 'Rayonix MX225HS CCD area detector'
_diffrn_measurement_method 'omega scan'
_diffrn_radiation_type synchrotron
_diffrn_radiation_wavelength 0.700
_diffrn_reflns_av_R_equivalents 0.1039
_diffrn_reflns_av_unetI/netI 0.0749
_diffrn_reflns_Laue_measured_fraction_full 0.994
_diffrn_reflns_Laue_measured_fraction_max 0.835
_diffrn_reflns_limit_h_max 14
_diffrn_reflns_limit_h_min -14
_diffrn_reflns_limit_k_max 19
_diffrn_reflns_limit_k_min -19
_diffrn_reflns_limit_l_max 35
_diffrn_reflns_limit_l_min -35
_diffrn_reflns_number 36118
_diffrn_reflns_point_group_measured_fraction_full 0.994
_diffrn_reflns_point_group_measured_fraction_max 0.835
_diffrn_reflns_theta_full 24.835
_diffrn_reflns_theta_max 33.525
_diffrn_reflns_theta_min 1.603
_diffrn_source 'PLSII 2D bending magnet'
_exptl_absorpt_coefficient_mu 13.666
_exptl_absorpt_correction_T_max 1.000
_exptl_absorpt_correction_T_min 0.646
_exptl_absorpt_correction_type empirical
_exptl_absorpt_process_details 'HKL3000sm Scalepack(Otwinowski et.al,2003)'
_exptl_crystal_density_diffrn 3.387
_exptl_crystal_description plate
_exptl_crystal_F_000 2704
_refine_diff_density_max 15.272
_refine_diff_density_min -9.613
_refine_diff_density_rms 0.704
_refine_ls_extinction_method none
_refine_ls_goodness_of_fit_ref 1.821
_refine_ls_hydrogen_treatment refU
_refine_ls_matrix_type full
_refine_ls_number_parameters 279
_refine_ls_number_reflns 10904
_refine_ls_number_restraints 0
_refine_ls_restrained_S_all 1.821
_refine_ls_R_factor_all 0.1403
_refine_ls_R_factor_gt 0.0980
_refine_ls_shift/su_max 3.952
_refine_ls_shift/su_mean 0.048
_refine_ls_structure_factor_coef Fsqd
_refine_ls_weighting_details 'w=1/[\s^2^(Fo^2^)+(0.1000P)^2^] where P=(Fo^2^+2Fc^2^)/3'
_refine_ls_weighting_scheme calc
_refine_ls_wR_factor_gt 0.3041
_refine_ls_wR_factor_ref 0.3412
_reflns_Friedel_coverage 0.000
_reflns_number_gt 6420
_reflns_number_total 10904
_reflns_threshold_expression 'I > 2\s(I)'
_cod_data_source_file d3dt02041j2.cif
_cod_data_source_block 3appbsn_1_a_pl
_cod_original_sg_symbol_H-M 'P 21/m'
_cod_original_formula_sum 'C6 H10 I4 N2 Pb0.50 Sn0.50'
_cod_database_code 7714329
_shelx_shelxl_version_number 2017/1
_shelx_space_group_comment
;
The symmetry employed for this shelxl refinement is uniquely defined
by the following loop, which should always be used as a source of
symmetry information in preference to the above space-group names.
They are only intended as comments.
;

loop_
_space_group_symop_operation_xyz
'x, y, z'
'-x, y+1/2, -z'
'-x, -y, -z'
'x, -y-1/2, z'

loop_
_atom_site_label
_atom_site_type_symbol
_atom_site_fract_x
_atom_site_fract_y
_atom_site_fract_z
_atom_site_U_iso_or_equiv
_atom_site_adp_type
_atom_site_occupancy
_atom_site_site_symmetry_order
_atom_site_calc_flag
_atom_site_refinement_flags_posn
_atom_site_refinement_flags_adp
_atom_site_refinement_flags_occupancy
_atom_site_disorder_assembly
_atom_site_disorder_group
Pb2 Pb 0.27287(12) 0.250000 0.15825(5) 0.0449(3) Uani 1 2 d S T P . .
Pb4 Pb 0.81185(13) 0.750000 0.33845(5) 0.0492(3) Uani 1 2 d S T P . .
I005 I 0.68336(19) 0.750000 0.44768(7) 0.0404(4) Uani 1 2 d S T P . .
I006 I 1.18483(19) 0.750000 0.05239(7) 0.0414(4) Uani 1 2 d S T P . .
I007 I 0.42406(19) 0.250000 0.05144(7) 0.0425(4) Uani 1 2 d S T P . .
I008 I 0.92381(19) 0.250000 0.44804(7) 0.0432(4) Uani 1 2 d S T P . .
I009 I 0.9856(2) 0.750000 0.22020(8) 0.0483(5) Uani 1 2 d S T P . .
I00A I 0.4864(2) 0.750000 0.27992(8) 0.0501(5) Uani 1 2 d S T P . .
I00B I 1.09988(19) 0.750000 0.38544(8) 0.0493(5) Uani 1 2 d S T P . .
I00C I 1.59924(19) 0.750000 0.11462(9) 0.0512(5) Uani 1 2 d S T P . .
I00D I 0.80381(18) 0.50008(9) 0.33868(6) 0.0515(4) Uani 1 1 d . . . . .
I00E I 0.30319(18) 0.50002(9) 0.16123(6) 0.0518(4) Uani 1 1 d . . . . .
I00H I 0.00427(19) 0.250000 0.09307(9) 0.0525(5) Uani 1 2 d S T P . .
I00I I 0.50523(19) 0.250000 0.40708(9) 0.0528(5) Uani 1 2 d S T P . .
I00J I 0.5808(2) 0.250000 0.22628(9) 0.0537(5) Uani 1 2 d S T P . .
I0K I 1.0806(2) 0.250000 0.27328(9) 0.0525(5) Uani 1 2 d S T P . .
Sn1 Sn 0.77251(13) 0.250000 0.34163(5) 0.0141(2) Uani 1 2 d S T P . .
Sn3 Sn 1.31157(13) 0.750000 0.16143(5) 0.0171(3) Uani 1 2 d S T P . .
N1P N 0.877(3) 0.5782(16) 0.0350(9) 0.069(6) Uani 1 1 d . . . . .
H1P1 H 0.933214 0.619500 0.018556 0.04(6) Uiso 1 1 d R . . . .
N2P N 0.698(3) 0.526(2) 0.2037(11) 0.080(7) Uani 1 1 d . . . . .
H2P1 H 0.706483 0.516189 0.238806 0.16(18) Uiso 1 1 d R . . . .
H2P2 H 0.689685 0.593129 0.196826 0.08(9) Uiso 1 1 d R . . . .
H2P3 H 0.621915 0.492459 0.191966 0.5(6) Uiso 1 1 d R . . . .
C1P C 0.698(2) 0.441(2) 0.0862(12) 0.067(7) Uani 1 1 d . . . . .
H1P H 0.638891 0.397275 0.105074 0.04(6) Uiso 1 1 calc R . . . .
C2P C 0.687(3) 0.451(2) 0.0352(11) 0.061(7) Uani 1 1 d . . . . .
H2P H 0.622892 0.410562 0.016221 0.06(4) Uiso 1 1 calc R . . . .
C3P C 0.773(4) 0.526(3) 0.0082(13) 0.100(13) Uani 1 1 d . . . . .
H3P H 0.758747 0.538632 -0.027944 0.04(6) Uiso 1 1 calc R . . . .
C4P C 0.880(3) 0.5636(18) 0.0881(10) 0.055(5) Uani 1 1 d . . . . .
H4P H 0.941807 0.604350 0.107708 0.2(2) Uiso 1 1 calc R . . . .
C5P C 0.807(2) 0.5007(14) 0.1135(10) 0.046(5) Uani 1 1 d . . . . .
C6P C 0.830(4) 0.481(2) 0.1747(11) 0.076(8) Uani 1 1 d . . . . .
H6PA H 0.838629 0.407274 0.181718 0.5(6) Uiso 1 1 calc R . . . .
H6PB H 0.914411 0.515576 0.186872 2(4) Uiso 1 1 calc R . . . .
N3P N 0.190(3) 0.454(2) 0.4590(19) 0.117(13) Uani 1 1 d . . . . .
H3P1 H 0.123230 0.420622 0.474661 0.10(11) Uiso 1 1 d R . . . .
N4P N 0.200(2) 0.5315(19) 0.2982(9) 0.064(5) Uani 1 1 d . . . . .
H4P1 H 0.205916 0.522246 0.263033 0.2(2) Uiso 1 1 d R . . . .
H4P2 H 0.120276 0.504366 0.310276 2(4) Uiso 1 1 d R . . . .
H4P3 H 0.202426 0.599066 0.305536 0.15(16) Uiso 1 1 d R . . . .
C7P C 0.302(2) 0.4974(14) 0.3848(9) 0.042(4) Uani 1 1 d . . . . .
C8P C 0.207(3) 0.444(2) 0.4105(10) 0.058(6) Uani 1 1 d . . . . .
H8P H 0.151822 0.397045 0.391826 2(4) Uiso 1 1 calc R . . . .
C9P C 0.273(4) 0.521(3) 0.4927(14) 0.107(15) Uani 1 1 d . . . . .
H9P H 0.258894 0.525440 0.529399 0.13(14) Uiso 1 1 calc R . . . .
C10P C 0.378(3) 0.5793(17) 0.4653(9) 0.057(6) Uani 1 1 d . . . . .
H10P H 0.439131 0.623870 0.483188 2(4) Uiso 1 1 calc R . . . .
C11P C 0.384(2) 0.5663(15) 0.4138(10) 0.050(5) Uani 1 1 d . . . . .
H11P H 0.448419 0.606523 0.394923 0.02(4) Uiso 1 1 calc R . . . .
C12P C 0.323(3) 0.483(2) 0.3260(11) 0.070(8) Uani 1 1 d . . . . .
H12A H 0.409727 0.516368 0.314733 2(4) Uiso 1 1 calc R . . . .
H12B H 0.328433 0.410037 0.317326 0.04(5) Uiso 1 1 calc R . . . .

loop_
_atom_site_aniso_label
_atom_site_aniso_U_11
_atom_site_aniso_U_22
_atom_site_aniso_U_33
_atom_site_aniso_U_23
_atom_site_aniso_U_13
_atom_site_aniso_U_12
Pb2 0.0523(6) 0.0450(6) 0.0373(6) 0.000 0.0011(5) 0.000
Pb4 0.0522(6) 0.0494(6) 0.0461(7) 0.000 0.0014(5) 0.000
I005 0.0456(9) 0.0481(9) 0.0274(8) 0.000 0.0038(6) 0.000
I006 0.0474(9) 0.0493(9) 0.0274(8) 0.000 -0.0031(7) 0.000
I007 0.0442(9) 0.0518(10) 0.0314(9) 0.000 0.0073(7) 0.000
I008 0.0472(9) 0.0500(10) 0.0325(9) 0.000 -0.0051(7) 0.000
I009 0.0480(9) 0.0633(12) 0.0335(10) 0.000 0.0084(7) 0.000
I00A 0.0528(10) 0.0653(12) 0.0322(10) 0.000 -0.0076(8) 0.000
I00B 0.0440(9) 0.0603(11) 0.0437(11) 0.000 -0.0117(8) 0.000
I00C 0.0430(9) 0.0634(12) 0.0473(12) 0.000 0.0148(8) 0.000
I00D 0.0843(11) 0.0279(6) 0.0422(8) 0.0009(5) -0.0008(7) 0.0002(6)
I00E 0.0842(11) 0.0285(6) 0.0428(8) -0.0005(5) 0.0014(7) 0.0002(6)
I00H 0.0399(9) 0.0674(13) 0.0501(12) 0.000 -0.0108(8) 0.000
I00I 0.0397(9) 0.0673(13) 0.0515(12) 0.000 0.0126(8) 0.000
I00J 0.0534(11) 0.0625(12) 0.0451(11) 0.000 -0.0155(9) 0.000
I0K 0.0510(10) 0.0613(12) 0.0453(12) 0.000 0.0166(8) 0.000
Sn1 0.0201(5) 0.0110(5) 0.0112(5) 0.000 0.0013(4) 0.000
Sn3 0.0206(5) 0.0142(5) 0.0165(6) 0.000 0.0001(4) 0.000
N1P 0.093(16) 0.060(12) 0.055(14) 0.000(10) 0.012(12) -0.004(13)
N2P 0.099(18) 0.092(17) 0.050(15) 0.015(13) 0.017(12) 0.040(15)
C1P 0.047(12) 0.062(15) 0.09(2) -0.027(15) -0.008(13) 0.006(12)
C2P 0.063(14) 0.066(15) 0.054(15) -0.026(13) -0.014(11) 0.029(13)
C3P 0.11(3) 0.14(3) 0.051(19) -0.022(19) -0.005(18) 0.08(3)
C4P 0.063(13) 0.052(12) 0.049(14) -0.006(11) 0.008(11) 0.005(12)
C5P 0.056(11) 0.037(10) 0.046(12) -0.017(8) -0.003(9) -0.011(9)
C6P 0.11(2) 0.066(15) 0.047(16) 0.004(12) 0.020(15) 0.033(16)
N3P 0.053(14) 0.10(2) 0.20(4) 0.05(3) -0.006(19) -0.024(16)
N4P 0.077(14) 0.071(14) 0.045(13) -0.001(11) -0.002(10) 0.001(12)
C7P 0.052(11) 0.038(10) 0.035(11) 0.000(8) 0.002(8) 0.009(9)
C8P 0.062(14) 0.066(15) 0.046(14) 0.021(12) -0.009(11) -0.022(12)
C9P 0.11(3) 0.16(4) 0.050(19) 0.05(2) 0.020(18) 0.07(3)
C10P 0.080(16) 0.051(12) 0.040(12) 0.001(10) -0.015(11) 0.001(12)
C11P 0.056(12) 0.037(10) 0.057(14) 0.000(9) -0.017(10) 0.003(10)
C12P 0.10(2) 0.066(16) 0.048(16) 0.003(12) -0.002(14) -0.033(15)

loop_
_atom_type_symbol
_atom_type_description
_atom_type_scat_dispersion_real
_atom_type_scat_dispersion_imag
_atom_type_scat_source
C C 0.0033 0.0016 'International Tables Vol C Tables 4.2.6.8 and 6.1.1.4'
H H 0.0000 0.0000 'International Tables Vol C Tables 4.2.6.8 and 6.1.1.4'
I I -0.4611 1.7922 'International Tables Vol C Tables 4.2.6.8 and 6.1.1.4'
N N 0.0064 0.0033 'International Tables Vol C Tables 4.2.6.8 and 6.1.1.4'
Pb Pb -3.1439 9.9644 'International Tables Vol C Tables 4.2.6.8 and 6.1.1.4'
Sn Sn -0.6597 1.4093 'International Tables Vol C Tables 4.2.6.8 and 6.1.1.4'

loop_
_geom_angle_atom_site_label_1
_geom_angle_atom_site_label_2
_geom_angle_atom_site_label_3
_geom_angle
_geom_angle_site_symmetry_1
_geom_angle_site_symmetry_3
_geom_angle_publ_flag
I00H Pb2 I007 85.61(6) . . ?
I00H Pb2 I00E 95.01(4) . . ?
I007 Pb2 I00E 88.75(3) . . ?
I00H Pb2 I00E 95.01(4) . 4_565 ?
I007 Pb2 I00E 88.75(3) . 4_565 ?
I00E Pb2 I00E 169.46(7) . 4_565 ?
I00H Pb2 I00J 177.60(7) . . ?
I007 Pb2 I00J 91.99(6) . . ?
I00E Pb2 I00J 84.93(4) . . ?
I00E Pb2 I00J 84.93(4) 4_565 . ?
I00H Pb2 I0K 90.25(6) . 1_455 ?
I007 Pb2 I0K 175.86(6) . 1_455 ?
I00E Pb2 I0K 91.61(3) . 1_455 ?
I00E Pb2 I0K 91.62(3) 4_565 1_455 ?
I00J Pb2 I0K 92.15(7) . 1_455 ?
I00B Pb4 I005 90.76(7) . . ?
I00B Pb4 I00D 91.21(4) . 4_575 ?
I005 Pb4 I00D 89.35(3) . 4_575 ?
I00B Pb4 I00D 91.21(4) . . ?
I005 Pb4 I00D 89.35(3) . . ?
I00D Pb4 I00D 177.28(7) 4_575 . ?
I00B Pb4 I009 84.15(6) . . ?
I005 Pb4 I009 174.91(6) . . ?
I00D Pb4 I009 90.75(4) 4_575 . ?
I00D Pb4 I009 90.75(4) . . ?
I00B Pb4 I00A 177.91(7) . . ?
I005 Pb4 I00A 91.33(6) . . ?
I00D Pb4 I00A 88.82(4) 4_575 . ?
I00D Pb4 I00A 88.82(4) . . ?
I009 Pb4 I00A 93.76(6) . . ?
Sn3 I00E Pb2 176.11(7) 1_455 . ?
I00I Sn1 I008 85.48(7) . . ?
I00C Sn3 I006 90.56(7) . . ?
I00C Sn3 I00E 91.26(4) . 1_655 ?
I006 Sn3 I00E 89.35(4) . 1_655 ?
I00C Sn3 I00E 91.26(4) . 4_675 ?
I006 Sn3 I00E 89.35(4) . 4_675 ?
I00E Sn3 I00E 177.17(8) 1_655 4_675 ?
C4P N1P C3P 115(3) . . ?
C4P N1P H1P1 123.2 . . ?
C3P N1P H1P1 121.3 . . ?
C6P N2P H2P1 109.8 . . ?
C6P N2P H2P2 110.0 . . ?
H2P1 N2P H2P2 109.5 . . ?
C6P N2P H2P3 108.6 . . ?
H2P1 N2P H2P3 109.5 . . ?
H2P2 N2P H2P3 109.5 . . ?
C2P C1P C5P 118(3) . . ?
C2P C1P H1P 120.8 . . ?
C5P C1P H1P 120.8 . . ?
C1P C2P C3P 119(3) . . ?
C1P C2P H2P 120.5 . . ?
C3P C2P H2P 120.6 . . ?
N1P C3P C2P 121(3) . . ?
N1P C3P H3P 119.6 . . ?
C2P C3P H3P 119.6 . . ?
C5P C4P N1P 126(3) . . ?
C5P C4P H4P 117.1 . . ?
N1P C4P H4P 117.0 . . ?
C4P C5P C1P 120(3) . . ?
C4P C5P C6P 122(2) . . ?
C1P C5P C6P 118(2) . . ?
N2P C6P C5P 107(2) . . ?
N2P C6P H6PA 110.4 . . ?
C5P C6P H6PA 110.4 . . ?
N2P C6P H6PB 110.4 . . ?
C5P C6P H6PB 110.4 . . ?
H6PA C6P H6PB 108.6 . . ?
C8P N3P C9P 124(3) . . ?
C8P N3P H3P1 119.6 . . ?
C9P N3P H3P1 115.9 . . ?
C12P N4P H4P1 111.1 . . ?
C12P N4P H4P2 110.1 . . ?
H4P1 N4P H4P2 109.5 . . ?
C12P N4P H4P3 107.2 . . ?
H4P1 N4P H4P3 109.5 . . ?
H4P2 N4P H4P3 109.5 . . ?
C8P C7P C11P 118(2) . . ?
C8P C7P C12P 121(2) . . ?
C11P C7P C12P 121(2) . . ?
N3P C8P C7P 122(3) . . ?
N3P C8P H8P 119.2 . . ?
C7P C8P H8P 119.2 . . ?
N3P C9P C10P 115(3) . . ?
N3P C9P H9P 122.6 . . ?
C10P C9P H9P 122.7 . . ?
C11P C10P C9P 116(3) . . ?
C11P C10P H10P 122.0 . . ?
C9P C10P H10P 122.0 . . ?
C10P C11P C7P 125(2) . . ?
C10P C11P H11P 117.4 . . ?
C7P C11P H11P 117.4 . . ?
N4P C12P C7P 108(2) . . ?
N4P C12P H12A 110.2 . . ?
C7P C12P H12A 110.2 . . ?
N4P C12P H12B 110.1 . . ?
C7P C12P H12B 110.1 . . ?
H12A C12P H12B 108.5 . . ?

loop_
_geom_bond_atom_site_label_1
_geom_bond_atom_site_label_2
_geom_bond_distance
_geom_bond_site_symmetry_2
_geom_bond_publ_flag
Pb2 I00H 3.027(2) . ?
Pb2 I007 3.035(2) . ?
Pb2 I00E 3.2362(14) . ?
Pb2 I00E 3.2362(14) 4_565 ?
Pb2 I00J 3.383(2) . ?
Pb2 I0K 3.409(2) 1_455 ?
Pb4 I00B 2.976(2) . ?
Pb4 I005 2.994(2) . ?
Pb4 I00D 3.2221(13) 4_575 ?
Pb4 I00D 3.2222(13) . ?
Pb4 I009 3.388(2) . ?
Pb4 I00A 3.419(2) . ?
I006 Sn3 2.983(2) . ?
I008 Sn1 3.026(2) . ?
I00C Sn3 2.971(2) . ?
I00E Sn3 3.2230(13) 1_455 ?
I00I Sn1 3.020(2) . ?
N1P C4P 1.34(3) . ?
N1P C3P 1.37(4) . ?
N1P H1P1 0.8602 . ?
N2P C6P 1.56(4) . ?
N2P H2P1 0.8902 . ?
N2P H2P2 0.8900 . ?
N2P H2P3 0.8900 . ?
C1P C2P 1.29(4) . ?
C1P C5P 1.45(3) . ?
C1P H1P 0.9300 . ?
C2P C3P 1.43(5) . ?
C2P H2P 0.9300 . ?
C3P H3P 0.9300 . ?
C4P C5P 1.24(3) . ?
C4P H4P 0.9300 . ?
C5P C6P 1.57(4) . ?
C6P H6PA 0.9700 . ?
C6P H6PB 0.9700 . ?
N3P C8P 1.23(4) . ?
N3P C9P 1.44(5) . ?
N3P H3P1 0.8598 . ?
N4P C12P 1.49(4) . ?
N4P H4P1 0.8900 . ?
N4P H4P2 0.8900 . ?
N4P H4P3 0.8901 . ?
C7P C8P 1.30(3) . ?
C7P C11P 1.39(3) . ?
C7P C12P 1.50(3) . ?
C8P H8P 0.9300 . ?
C9P C10P 1.43(4) . ?
C9P H9P 0.9300 . ?
C10P C11P 1.30(3) . ?
C10P H10P 0.9300 . ?
C11P H11P 0.9300 . ?
C12P H12A 0.9700 . ?
C12P H12B 0.9700 . ?

loop_
_geom_torsion_atom_site_label_1
_geom_torsion_atom_site_label_2
_geom_torsion_atom_site_label_3
_geom_torsion_atom_site_label_4
_geom_torsion
_geom_torsion_site_symmetry_1
_geom_torsion_site_symmetry_2
_geom_torsion_site_symmetry_3
_geom_torsion_site_symmetry_4
_geom_torsion_publ_flag
C5P C1P C2P C3P -5(3) . . . . ?
C4P N1P C3P C2P -7(4) . . . . ?
C1P C2P C3P N1P 7(4) . . . . ?
C3P N1P C4P C5P 7(4) . . . . ?
N1P C4P C5P C1P -6(4) . . . . ?
N1P C4P C5P C6P 173(2) . . . . ?
C2P C1P C5P C4P 4(3) . . . . ?
C2P C1P C5P C6P -175(2) . . . . ?
C4P C5P C6P N2P 111(3) . . . . ?
C1P C5P C6P N2P -70(3) . . . . ?
C9P N3P C8P C7P -3(5) . . . . ?
C11P C7P C8P N3P 1(4) . . . . ?
C12P C7P C8P N3P 179(3) . . . . ?
C8P N3P C9P C10P 2(5) . . . . ?
N3P C9P C10P C11P 1(4) . . . . ?
C9P C10P C11P C7P -4(3) . . . . ?
C8P C7P C11P C10P 3(3) . . . . ?
C12P C7P C11P C10P -176(2) . . . . ?
C8P C7P C12P N4P 73(3) . . . . ?
C11P C7P C12P N4P -108(2) . . . . ?
